data_7000620
loop_
_publ_author_name
'Zhou, Binbin'
'Denning, Mark S.'
'Jones, Carl'
'Goicoechea, Jose M.'

_publ_section_title
;
 Reductive cleavage of Zn--C bonds by group 14 Zintl anions: synthesis
 and characterisation of [E9ZnR]3&#x2212; (E = Ge, Sn, Pb; R = Mes,
 iPr)
;
_journal_issue 9
_journal_name_full 'Dalton Transactions'
_journal_page_first 1571
_journal_page_last 1578
_journal_paper_doi 10.1039/b815122a
_journal_year 2009
_chemical_formula_moiety '3(C18 H36 K N2 O6), C9 H11 Sn9 Zn, C7 H8'
_chemical_formula_sum 'C70 H127 K3 N6 O18 Sn9 Zn'
_chemical_formula_weight 2590.84
_chemical_name_common (K-(2,2,2-crypt))3(Sn9Zn(C9H11))*tol
_chemical_name_systematic
;
[K-(2,2,2-crypt)]3[Sn9Zn(C9H11)]*tol
;
_space_group_IT_number 14
_symmetry_cell_setting monoclinic
_symmetry_space_group_name_Hall '-P 2ybc'
_symmetry_space_group_name_H-M 'P 1 21/c 1'
_atom_sites_solution_hydrogens geom
_atom_sites_solution_primary direct
_atom_sites_solution_secondary difmap
_audit_creation_method SHELXL-97
_cell_angle_alpha 90.00
_cell_angle_beta 101.4626(3)
_cell_angle_gamma 90.00
_cell_formula_units_Z 4
_cell_length_a 14.7470(1)
_cell_length_b 24.6645(2)
_cell_length_c 27.0957(2)
_cell_measurement_temperature 150(2)
_cell_volume 9658.88(12)
_computing_cell_refinement
;
KappaCCD software "DENZO" (Otwinowski & Minor, 1996)
;
_computing_data_collection
;
KappaCCD software "Collect" (Nonius, 2000)
;
_computing_data_reduction
;
KappaCCD software "DENZO" (Otwinowski & Minor, 1996)
;
_computing_molecular_graphics 'WinGX (Farrugia, 2005)'
_computing_publication_material 'XCIF (Sheldrick, 2001)'
_computing_structure_refinement 'SHELXL-97 (Sheldrick, 1997)'
_computing_structure_solution 'SHELXS-97 (Sheldrick, 1990)'
_diffrn_ambient_temperature 150(2)
_diffrn_measured_fraction_theta_full 0.986
_diffrn_measured_fraction_theta_max 0.986
_diffrn_measurement_device_type 'Nonius KappaCCD'
_diffrn_measurement_method 'omega scans'
_diffrn_radiation_monochromator graphite
_diffrn_radiation_source 'fine-focus sealed tube'
_diffrn_radiation_type MoK\a
_diffrn_radiation_wavelength 0.71073
_diffrn_reflns_av_R_equivalents 0.0220
_diffrn_reflns_av_sigmaI/netI 0.0313
_diffrn_reflns_limit_h_max 17
_diffrn_reflns_limit_h_min -17
_diffrn_reflns_limit_k_max 29
_diffrn_reflns_limit_k_min -29
_diffrn_reflns_limit_l_max 32
_diffrn_reflns_limit_l_min -32
_diffrn_reflns_number 31887
_diffrn_reflns_theta_full 25.00
_diffrn_reflns_theta_max 25.00
_diffrn_reflns_theta_min 4.78
_exptl_absorpt_coefficient_mu 2.716
_exptl_absorpt_correction_T_max 0.8540
_exptl_absorpt_correction_T_min 0.4769
_exptl_absorpt_correction_type multi-scan
_exptl_absorpt_process_details 'DENZO/SCALEPACK (Otwinowski & Minor, 1997)'
_exptl_crystal_colour orange-yellow
_exptl_crystal_density_diffrn 1.782
_exptl_crystal_density_method 'not measured'
_exptl_crystal_description plate
_exptl_crystal_F_000 5079
_exptl_crystal_size_max 0.32
_exptl_crystal_size_mid 0.18
_exptl_crystal_size_min 0.06
_refine_diff_density_max 2.629
_refine_diff_density_min -1.702
_refine_diff_density_rms 0.128
_refine_ls_extinction_method none
_refine_ls_goodness_of_fit_ref 1.018
_refine_ls_hydrogen_treatment constr
_refine_ls_matrix_type full
_refine_ls_number_parameters 993
_refine_ls_number_reflns 16791
_refine_ls_number_restraints 61
_refine_ls_restrained_S_all 1.019
_refine_ls_R_factor_all 0.0964
_refine_ls_R_factor_gt 0.0762
_refine_ls_shift/su_max 0.001
_refine_ls_shift/su_mean 0.000
_refine_ls_structure_factor_coef Fsqd
_refine_ls_weighting_details 'calc w=1/[\s^2^(Fo^2^)+(0.0579P)^2^+97.3469P] where P=(Fo^2^+2Fc^2^)/3'
_refine_ls_weighting_scheme calc
_refine_ls_wR_factor_gt 0.1739
_refine_ls_wR_factor_ref 0.1835
_reflns_number_gt 13034
_reflns_number_total 16791
_reflns_threshold_expression >2sigma(I)
_cod_data_source_file b815122a.txt
_cod_data_source_block 2
_cod_depositor_comments
;
The following automatic conversions were performed:
'_symmetry_cell_setting' value 'Monoclinic' changed to 'monoclinic'
according to '/home/saulius/struct/CIF-dictionaries/cif_core.dic'
dictionary named 'cif_core.dic' version 2.4.1 from 2010-06-29.

Automatic conversion script
Id: cif_fix_enum 1527 2010-12-29 10:47:43Z saulius 
;
_cod_original_cell_volume 9658.86(12)
_cod_original_sg_symbol_H-M P2(1)/c
_cod_database_code 7000620

loop_
_symmetry_equiv_pos_as_xyz
'x, y, z'
'-x, y+1/2, -z+1/2'
'-x, -y, -z'
'x, -y-1/2, z-1/2'

loop_
_atom_site_label
_atom_site_type_symbol
_atom_site_fract_x
_atom_site_fract_y
_atom_site_fract_z
_atom_site_U_iso_or_equiv
_atom_site_adp_type
_atom_site_occupancy
_atom_site_symmetry_multiplicity
_atom_site_calc_flag
_atom_site_refinement_flags
_atom_site_disorder_assembly
_atom_site_disorder_group
Sn1 Sn 1.00349(6) 0.34040(4) 0.22163(3) 0.0870(3) Uani 1 1 d . . .
Sn2 Sn 1.02075(6) 0.24420(4) 0.16237(3) 0.0899(3) Uani 1 1 d . A .
Sn5 Sn 0.89302(6) 0.24555(3) 0.23533(3) 0.0792(3) Uani 1 1 d . A .
Sn8 Sn 0.69886(6) 0.24927(4) 0.15999(4) 0.0865(3) Uani 1 1 d . . .
Sn9 Sn 0.85776(6) 0.17070(4) 0.14996(3) 0.0831(3) Uani 1 1 d . A .
Sn3 Sn 0.9251(3) 0.3575(3) 0.11427(18) 0.0747(11) Uani 0.682(13) 1 d P A .
Sn4 Sn 0.7963(3) 0.3593(2) 0.1848(2) 0.0796(11) Uani 0.682(13) 1 d P A .
Sn6 Sn 0.8745(3) 0.2503(3) 0.06424(14) 0.0992(11) Uani 0.682(13) 1 d P . .
Sn7 Sn 0.7183(2) 0.3261(3) 0.0784(2) 0.0948(12) Uani 0.682(13) 1 d P A .
Sn3A Sn 0.9203(6) 0.3424(3) 0.1051(3) 0.0552(15) Uani 0.318(13) 1 d P A 2
Sn4A Sn 0.7836(8) 0.3471(4) 0.1736(4) 0.086(3) Uani 0.318(13) 1 d P A 2
Sn6A Sn 0.8796(5) 0.2357(2) 0.0598(3) 0.0601(13) Uani 0.318(13) 1 d P A 2
Sn7A Sn 0.7169(5) 0.3136(3) 0.0679(3) 0.0624(16) Uani 0.318(13) 1 d P A 2
Zn1 Zn 0.70350(10) 0.20552(7) 0.06843(6) 0.0963(5) Uani 1 1 d . A .
C1 C 0.6119(10) 0.1563(5) 0.0194(5) 0.096(4) Uani 1 1 d . . .
C2 C 0.5650(13) 0.1151(6) 0.0360(6) 0.113(5) Uani 1 1 d . A .
C3 C 0.4998(17) 0.0815(7) 0.0014(7) 0.146(8) Uani 1 1 d . . .
H3 H 0.4703 0.0531 0.0159 0.176 Uiso 1 1 calc R A .
C4 C 0.4772(13) 0.0869(6) -0.0495(7) 0.119(5) Uani 1 1 d . A .
C5 C 0.5278(12) 0.1255(6) -0.0663(6) 0.112(5) Uani 1 1 d . . .
H5 H 0.5204 0.1313 -0.1016 0.135 Uiso 1 1 calc R A .
C6 C 0.5931(11) 0.1581(6) -0.0322(6) 0.103(4) Uani 1 1 d . A .
C9 C 0.6397(19) 0.2021(11) -0.0543(7) 0.219(14) Uani 1 1 d . . .
H9C H 0.6192 0.2019 -0.0910 0.328 Uiso 1 1 calc R A .
H9B H 0.7068 0.1966 -0.0457 0.328 Uiso 1 1 calc R . .
H9A H 0.6242 0.2370 -0.0408 0.328 Uiso 1 1 calc R . .
C7 C 0.5838(17) 0.1060(7) 0.0915(7) 0.164(9) Uani 1 1 d . . .
H7A H 0.5465 0.0754 0.0993 0.246 Uiso 1 1 calc R A .
H7B H 0.5678 0.1387 0.1084 0.246 Uiso 1 1 calc R . .
H7C H 0.6496 0.0977 0.1032 0.246 Uiso 1 1 calc R . .
C8 C 0.394(2) 0.0529(8) -0.0883(8) 0.195(11) Uani 1 1 d . . .
H8C H 0.3980 0.0608 -0.1233 0.293 Uiso 1 1 calc R A .
H8A H 0.3335 0.0641 -0.0823 0.293 Uiso 1 1 calc R . .
H8B H 0.4023 0.0139 -0.0820 0.293 Uiso 1 1 calc R . .
K1 K 0.65872(13) 0.03517(9) 0.34993(7) 0.0556(5) Uani 1 1 d . . .
O11 O 0.5283(5) -0.0502(3) 0.3440(3) 0.0702(18) Uani 1 1 d . . .
O12 O 0.4703(4) 0.0569(3) 0.3549(3) 0.0715(19) Uani 1 1 d . . .
O13 O 0.8019(5) 0.0029(3) 0.4430(3) 0.075(2) Uani 1 1 d . . .
O14 O 0.7541(5) 0.1122(3) 0.4234(3) 0.081(2) Uani 1 1 d . . .
O15 O 0.7506(5) -0.0001(4) 0.2815(3) 0.084(2) Uani 1 1 d . . .
O16 O 0.6477(5) 0.0968(3) 0.2643(3) 0.081(2) Uani 1 1 d . . .
N11 N 0.7336(6) -0.0752(4) 0.3607(4) 0.076(2) Uani 1 1 d . . .
N12 N 0.5825(7) 0.1468(4) 0.3403(4) 0.081(3) Uani 1 1 d . . .
C101 C 0.6497(9) -0.1124(5) 0.3427(5) 0.087(3) Uani 1 1 d . . .
H10A H 0.6308 -0.1095 0.3057 0.104 Uiso 1 1 calc R . .
H10B H 0.6682 -0.1504 0.3509 0.104 Uiso 1 1 calc R . .
C102 C 0.5725(8) -0.0996(5) 0.3649(5) 0.082(3) Uani 1 1 d . . .
H10C H 0.5935 -0.0953 0.4017 0.098 Uiso 1 1 calc R . .
H10D H 0.5273 -0.1297 0.3589 0.098 Uiso 1 1 calc R . .
C103 C 0.4507(7) -0.0373(5) 0.3614(5) 0.079(3) Uani 1 1 d . . .
H10E H 0.4672 -0.0332 0.3985 0.095 Uiso 1 1 calc R . .
H10F H 0.4062 -0.0677 0.3540 0.095 Uiso 1 1 calc R . .
C104 C 0.4045(7) 0.0134(5) 0.3393(4) 0.077(3) Uani 1 1 d . . .
H10G H 0.3888 0.0108 0.3021 0.092 Uiso 1 1 calc R . .
H10H H 0.3469 0.0198 0.3520 0.092 Uiso 1 1 calc R . .
C105 C 0.4255(9) 0.1065(6) 0.3385(5) 0.098(4) Uani 1 1 d . . .
H10I H 0.3695 0.1116 0.3531 0.117 Uiso 1 1 calc R . .
H10J H 0.4074 0.1077 0.3013 0.117 Uiso 1 1 calc R . .
C106 C 0.4989(9) 0.1504(5) 0.3581(5) 0.090(4) Uani 1 1 d . . .
H10K H 0.4712 0.1864 0.3488 0.107 Uiso 1 1 calc R . .
H10L H 0.5138 0.1485 0.3954 0.107 Uiso 1 1 calc R . .
C107 C 0.7905(8) -0.0873(5) 0.4132(5) 0.092(4) Uani 1 1 d . . .
H10M H 0.8266 -0.1207 0.4109 0.110 Uiso 1 1 calc R . .
H10N H 0.7468 -0.0953 0.4357 0.110 Uiso 1 1 calc R . .
C108 C 0.8587(8) -0.0427(5) 0.4388(5) 0.090(4) Uani 1 1 d . . .
H10O H 0.8917 -0.0547 0.4725 0.108 Uiso 1 1 calc R . .
H10P H 0.9047 -0.0339 0.4180 0.108 Uiso 1 1 calc R . .
C109 C 0.8594(8) 0.0439(5) 0.4712(4) 0.078(3) Uani 1 1 d . . .
H10Q H 0.9111 0.0536 0.4546 0.093 Uiso 1 1 calc R . .
H10R H 0.8853 0.0310 0.5058 0.093 Uiso 1 1 calc R . .
C110 C 0.7974(9) 0.0908(6) 0.4724(4) 0.098(4) Uani 1 1 d . . .
H11A H 0.7481 0.0800 0.4905 0.117 Uiso 1 1 calc R . .
H11B H 0.8335 0.1202 0.4921 0.117 Uiso 1 1 calc R . .
C111 C 0.7057(10) 0.1626(6) 0.4232(6) 0.102(4) Uani 1 1 d . . .
H11C H 0.7497 0.1908 0.4391 0.122 Uiso 1 1 calc R . .
H11D H 0.6575 0.1587 0.4437 0.122 Uiso 1 1 calc R . .
C112 C 0.6608(12) 0.1808(6) 0.3707(8) 0.117(6) Uani 1 1 d . . .
H11E H 0.7100 0.1836 0.3508 0.140 Uiso 1 1 calc R . .
H11F H 0.6365 0.2179 0.3735 0.140 Uiso 1 1 calc R . .
C113 C 0.7946(10) -0.0842(6) 0.3294(6) 0.109(5) Uani 1 1 d . . .
H11G H 0.8028 -0.1237 0.3253 0.130 Uiso 1 1 calc R . .
H11H H 0.8555 -0.0683 0.3442 0.130 Uiso 1 1 calc R . .
C114 C 0.7564(10) -0.0580(7) 0.2775(6) 0.108(5) Uani 1 1 d . . .
H11I H 0.7973 -0.0672 0.2539 0.129 Uiso 1 1 calc R . .
H11J H 0.6941 -0.0728 0.2636 0.129 Uiso 1 1 calc R . .
C115 C 0.7239(9) 0.0262(7) 0.2351(5) 0.101(5) Uani 1 1 d . . .
H11K H 0.6634 0.0117 0.2177 0.122 Uiso 1 1 calc R . .
H11L H 0.7697 0.0183 0.2139 0.122 Uiso 1 1 calc R . .
C116 C 0.7161(9) 0.0874(7) 0.2407(4) 0.096(4) Uani 1 1 d . . .
H11M H 0.7746 0.1022 0.2603 0.116 Uiso 1 1 calc R . .
H11N H 0.7033 0.1048 0.2071 0.116 Uiso 1 1 calc R . .
C117 C 0.6297(16) 0.1517(7) 0.2653(7) 0.149(8) Uani 1 1 d . . .
H11O H 0.6159 0.1659 0.2304 0.179 Uiso 1 1 calc R . .
H11P H 0.6855 0.1707 0.2838 0.179 Uiso 1 1 calc R . .
C118 C 0.5550(16) 0.1628(8) 0.2886(6) 0.154(9) Uani 1 1 d . . .
H11Q H 0.4997 0.1422 0.2721 0.185 Uiso 1 1 calc R . .
H11R H 0.5400 0.2020 0.2863 0.185 Uiso 1 1 calc R . .
K2 K 0.8273(2) 0.45364(10) 0.38842(9) 0.0814(7) Uani 1 1 d U . .
O21 O 0.9010(9) 0.4091(4) 0.4845(3) 0.114(3) Uani 1 1 d . . .
O22 O 0.7780(10) 0.4969(5) 0.4693(4) 0.127(4) Uani 1 1 d . . .
O23 O 1.0030(8) 0.4770(5) 0.3717(4) 0.124(3) Uani 1 1 d . . .
O24 O 0.8394(12) 0.5477(6) 0.3355(5) 0.162(5) Uani 1 1 d . . .
O25 O 0.7914(14) 0.3567(6) 0.3341(5) 0.163(6) Uani 1 1 d . . .
O26 O 0.6373(12) 0.4252(8) 0.3224(5) 0.194(8) Uani 1 1 d U . .
N21 N 0.9893(13) 0.3709(6) 0.4103(6) 0.140(5) Uani 1 1 d . . .
N22 N 0.6678(13) 0.5350(8) 0.3659(8) 0.159(6) Uani 1 1 d . . .
C201 C 0.996(2) 0.3438(8) 0.4595(8) 0.170(10) Uani 1 1 d . . .
H20A H 0.9424 0.3194 0.4584 0.205 Uiso 1 1 calc R . .
H20B H 1.0531 0.3215 0.4669 0.205 Uiso 1 1 calc R . .
C202 C 0.998(2) 0.3846(10) 0.4990(8) 0.171(9) Uani 1 1 d . . .
H20C H 1.0466 0.4122 0.4982 0.206 Uiso 1 1 calc R . .
H20D H 1.0085 0.3678 0.5328 0.206 Uiso 1 1 calc R . .
C203 C 0.8850(19) 0.4390(8) 0.5242(6) 0.149(8) Uani 1 1 d . . .
H20E H 0.9267 0.4708 0.5303 0.179 Uiso 1 1 calc R . .
H20F H 0.8933 0.4169 0.5553 0.179 Uiso 1 1 calc R . .
C204 C 0.7872(15) 0.4560(9) 0.5076(6) 0.140(7) Uani 1 1 d . . .
H20G H 0.7492 0.4241 0.4944 0.167 Uiso 1 1 calc R . .
H20H H 0.7638 0.4703 0.5369 0.167 Uiso 1 1 calc R . .
C205 C 0.6928(18) 0.5241(12) 0.4576(9) 0.171(9) Uani 1 1 d . . .
H20I H 0.6836 0.5435 0.4883 0.206 Uiso 1 1 calc R . .
H20J H 0.6433 0.4966 0.4496 0.206 Uiso 1 1 calc R . .
C206 C 0.679(2) 0.5659(11) 0.4134(10) 0.187(10) Uani 1 1 d . . .
H20K H 0.6239 0.5885 0.4136 0.225 Uiso 1 1 calc R . .
H20L H 0.7339 0.5900 0.4169 0.225 Uiso 1 1 calc R . .
C207 C 1.0737(16) 0.3962(9) 0.4083(10) 0.176(10) Uani 1 1 d . . .
H20M H 1.1202 0.3691 0.4026 0.211 Uiso 1 1 calc R . .
H20N H 1.0980 0.4158 0.4400 0.211 Uiso 1 1 calc R . .
C208 C 1.052(2) 0.4341(9) 0.3656(7) 0.179(10) Uani 1 1 d U . .
H20O H 1.1111 0.4466 0.3574 0.214 Uiso 1 1 calc R . .
H20P H 1.0184 0.4138 0.3360 0.214 Uiso 1 1 calc R . .
C209 C 0.9902(13) 0.5159(7) 0.3324(6) 0.119(5) Uani 1 1 d . . .
H20Q H 0.9597 0.4986 0.3004 0.143 Uiso 1 1 calc R . .
H20R H 1.0511 0.5298 0.3280 0.143 Uiso 1 1 calc R . .
C210 C 0.9336(14) 0.5605(11) 0.3441(9) 0.163(9) Uani 1 1 d . . .
H21A H 0.9545 0.5707 0.3799 0.195 Uiso 1 1 calc R . .
H21B H 0.9427 0.5923 0.3234 0.195 Uiso 1 1 calc R . .
C211 C 0.788(2) 0.5943(9) 0.3461(11) 0.184(9) Uani 1 1 d U . .
H21C H 0.8017 0.6261 0.3265 0.221 Uiso 1 1 calc R . .
H21D H 0.8035 0.6034 0.3824 0.221 Uiso 1 1 calc R . .
C212 C 0.6789(15) 0.5767(8) 0.3293(8) 0.142(7) Uani 1 1 d U . .
H21E H 0.6375 0.6079 0.3312 0.171 Uiso 1 1 calc R . .
H21F H 0.6655 0.5619 0.2946 0.171 Uiso 1 1 calc R . .
C213 C 0.9594(13) 0.3310(7) 0.3722(7) 0.116(5) Uani 1 1 d U . .
H21G H 0.9972 0.2981 0.3818 0.139 Uiso 1 1 calc R . .
H21H H 0.9754 0.3447 0.3406 0.139 Uiso 1 1 calc R . .
C214 C 0.853(2) 0.3124(8) 0.3591(8) 0.173(9) Uani 1 1 d U . .
H21I H 0.8470 0.2804 0.3366 0.207 Uiso 1 1 calc R . .
H21J H 0.8333 0.3015 0.3905 0.207 Uiso 1 1 calc R . .
C215 C 0.7067(17) 0.3389(10) 0.3073(7) 0.160(9) Uani 1 1 d . . .
H21K H 0.6732 0.3186 0.3296 0.192 Uiso 1 1 calc R . .
H21L H 0.7156 0.3148 0.2794 0.192 Uiso 1 1 calc R . .
C216 C 0.6472(14) 0.3935(9) 0.2845(7) 0.133(6) Uani 1 1 d U . .
H21M H 0.6803 0.4132 0.2616 0.159 Uiso 1 1 calc R . .
H21N H 0.5856 0.3827 0.2652 0.159 Uiso 1 1 calc R . .
C217 C 0.590(2) 0.4736(12) 0.3013(8) 0.233(15) Uani 1 1 d U . .
H21O H 0.5292 0.4640 0.2805 0.280 Uiso 1 1 calc R . .
H21P H 0.6270 0.4921 0.2795 0.280 Uiso 1 1 calc R . .
C218 C 0.5773(16) 0.5107(12) 0.3435(12) 0.227(16) Uani 1 1 d . . .
H21Q H 0.5323 0.5395 0.3304 0.273 Uiso 1 1 calc R . .
H21R H 0.5531 0.4899 0.3694 0.273 Uiso 1 1 calc R . .
K3 K 0.20329(14) 0.15180(10) 0.41916(8) 0.0644(5) Uani 1 1 d . . .
O31 O 0.2884(6) 0.2408(4) 0.3823(3) 0.094(2) Uani 1 1 d . . .
O32 O 0.1623(6) 0.1673(4) 0.3193(3) 0.089(2) Uani 1 1 d . . .
O33 O 0.3718(5) 0.1153(3) 0.4949(3) 0.077(2) Uani 1 1 d . . .
O34 O 0.2632(5) 0.0426(3) 0.4175(2) 0.0712(19) Uani 1 1 d . . .
O35 O 0.1324(6) 0.2156(3) 0.4799(3) 0.089(2) Uani 1 1 d . . .
O36 O 0.0145(5) 0.1299(3) 0.4192(3) 0.0725(19) Uani 1 1 d . . .
N31 N 0.3363(8) 0.2324(5) 0.4900(4) 0.095(3) Uani 1 1 d . . .
N32 N 0.0762(6) 0.0711(4) 0.3446(3) 0.067(2) Uani 1 1 d . . .
C301 C 0.3821(14) 0.2675(7) 0.4631(7) 0.132(6) Uani 1 1 d . . .
H30A H 0.4368 0.2491 0.4548 0.159 Uiso 1 1 calc R . .
H30B H 0.4039 0.2997 0.4840 0.159 Uiso 1 1 calc R . .
C302 C 0.3157(14) 0.2858(7) 0.4135(7) 0.132(6) Uani 1 1 d . . .
H30C H 0.2604 0.3035 0.4218 0.158 Uiso 1 1 calc R . .
H30D H 0.3476 0.3124 0.3955 0.158 Uiso 1 1 calc R . .
C303 C 0.2229(11) 0.2548(6) 0.3345(6) 0.107(5) Uani 1 1 d . . .
H30E H 0.1636 0.2672 0.3424 0.128 Uiso 1 1 calc R . .
H30F H 0.2490 0.2849 0.3176 0.128 Uiso 1 1 calc R . .
C304 C 0.2060(10) 0.2089(6) 0.3010(6) 0.101(4) Uani 1 1 d . . .
H30G H 0.1680 0.2208 0.2685 0.122 Uiso 1 1 calc R . .
H30H H 0.2659 0.1958 0.2943 0.122 Uiso 1 1 calc R . .
C305 C 0.1278(9) 0.1241(6) 0.2834(4) 0.088(4) Uani 1 1 d . . .
H30I H 0.1782 0.0976 0.2833 0.106 Uiso 1 1 calc R . .
H30J H 0.1115 0.1400 0.2493 0.106 Uiso 1 1 calc R . .
C306 C 0.0467(8) 0.0951(6) 0.2941(4) 0.082(3) Uani 1 1 d . . .
H30K H 0.0268 0.0665 0.2687 0.099 Uiso 1 1 calc R . .
H30L H -0.0055 0.1205 0.2936 0.099 Uiso 1 1 calc R . .
C307 C 0.4077(9) 0.2023(6) 0.5307(5) 0.099(4) Uani 1 1 d . . .
H30M H 0.4591 0.2275 0.5440 0.118 Uiso 1 1 calc R . .
H30N H 0.3775 0.1925 0.5590 0.118 Uiso 1 1 calc R . .
C308 C 0.4461(9) 0.1533(6) 0.5126(5) 0.096(4) Uani 1 1 d . . .
H30O H 0.4780 0.1626 0.4849 0.115 Uiso 1 1 calc R . .
H30P H 0.4917 0.1367 0.5402 0.115 Uiso 1 1 calc R . .
C309 C 0.4053(9) 0.0645(6) 0.4808(4) 0.091(4) Uani 1 1 d . . .
H30Q H 0.4490 0.0491 0.5099 0.109 Uiso 1 1 calc R . .
H30R H 0.4395 0.0703 0.4533 0.109 Uiso 1 1 calc R . .
C310 C 0.3304(8) 0.0256(5) 0.4641(4) 0.078(3) Uani 1 1 d . . .
H31A H 0.2961 0.0203 0.4916 0.093 Uiso 1 1 calc R . .
H31B H 0.3577 -0.0097 0.4577 0.093 Uiso 1 1 calc R . .
C311 C 0.1891(9) 0.0037(5) 0.3980(4) 0.082(3) Uani 1 1 d . . .
H31C H 0.1485 0.0000 0.4228 0.099 Uiso 1 1 calc R . .
H31D H 0.2172 -0.0322 0.3944 0.099 Uiso 1 1 calc R . .
C312 C 0.1296(8) 0.0203(5) 0.3467(4) 0.084(3) Uani 1 1 d . . .
H31E H 0.1709 0.0232 0.3222 0.101 Uiso 1 1 calc R . .
H31F H 0.0855 -0.0095 0.3352 0.101 Uiso 1 1 calc R . .
C313 C 0.2795(14) 0.2674(6) 0.5112(6) 0.120(6) Uani 1 1 d . . .
H31G H 0.2554 0.2964 0.4868 0.144 Uiso 1 1 calc R . .
H31H H 0.3162 0.2847 0.5417 0.144 Uiso 1 1 calc R . .
C314 C 0.2001(11) 0.2368(6) 0.5249(5) 0.102(4) Uani 1 1 d . . .
H31I H 0.1669 0.2610 0.5445 0.123 Uiso 1 1 calc R . .
H31J H 0.2248 0.2060 0.5469 0.123 Uiso 1 1 calc R . .
C315 C 0.0476(10) 0.1948(6) 0.4862(5) 0.099(4) Uani 1 1 d . . .
H31K H 0.0163 0.2227 0.5030 0.118 Uiso 1 1 calc R . .
H31L H 0.0598 0.1633 0.5092 0.118 Uiso 1 1 calc R . .
C316 C -0.0210(9) 0.1762(5) 0.4370(6) 0.101(5) Uani 1 1 d . . .
H31M H -0.0828 0.1687 0.4445 0.121 Uiso 1 1 calc R . .
H31N H -0.0276 0.2052 0.4112 0.121 Uiso 1 1 calc R . .
C317 C -0.0498(7) 0.1115(5) 0.3728(5) 0.079(3) Uani 1 1 d . . .
H31O H -0.1125 0.1050 0.3796 0.094 Uiso 1 1 calc R . .
H31P H -0.0542 0.1390 0.3458 0.094 Uiso 1 1 calc R . .
C318 C -0.0097(7) 0.0610(5) 0.3583(4) 0.078(3) Uani 1 1 d . . .
H31Q H -0.0009 0.0352 0.3868 0.093 Uiso 1 1 calc R . .
H31R H -0.0526 0.0444 0.3295 0.093 Uiso 1 1 calc R . .
C1S C 0.424(3) 0.3184(13) 0.2939(11) 0.28(2) Uani 1 1 d U . .
H1T H 0.4853 0.3349 0.2982 0.423 Uiso 1 1 calc R . .
H3T H 0.4221 0.2935 0.3219 0.423 Uiso 1 1 calc R . .
H2T H 0.3772 0.3468 0.2933 0.423 Uiso 1 1 calc R . .
C2S C 0.4014(12) 0.2843(7) 0.2400(7) 0.27(2) Uani 1 1 d GD . .
C3S C 0.3132(11) 0.2697(6) 0.2208(7) 0.135(6) Uani 1 1 d G . .
H3SA H 0.2651 0.2794 0.2378 0.162 Uiso 1 1 calc R . .
C4S C 0.2934(11) 0.2411(6) 0.1775(7) 0.156(8) Uani 1 1 d G . .
H4S H 0.2314 0.2308 0.1640 0.187 Uiso 1 1 calc R . .
C5S C 0.3618(16) 0.2272(7) 0.1533(6) 0.242(19) Uani 1 1 d G . .
H5S H 0.3478 0.2071 0.1228 0.291 Uiso 1 1 calc R . .
C6S C 0.4500(14) 0.2419(8) 0.1725(8) 0.34(4) Uani 1 1 d G . .
H6S H 0.4981 0.2321 0.1555 0.411 Uiso 1 1 calc R . .
C7S C 0.4698(10) 0.2705(7) 0.2159(8) 0.218(17) Uani 1 1 d GD . .
H7S H 0.5318 0.2808 0.2294 0.262 Uiso 1 1 calc R . .

loop_
_atom_site_aniso_label
_atom_site_aniso_U_11
_atom_site_aniso_U_22
_atom_site_aniso_U_33
_atom_site_aniso_U_23
_atom_site_aniso_U_13
_atom_site_aniso_U_12
Sn1 0.0815(5) 0.1111(7) 0.0726(5) 0.0345(5) 0.0251(4) 0.0057(5)
Sn2 0.0597(5) 0.1349(8) 0.0824(5) 0.0310(5) 0.0315(4) 0.0328(5)
Sn5 0.0917(6) 0.0873(5) 0.0693(5) 0.0383(4) 0.0419(4) 0.0287(4)
Sn8 0.0674(5) 0.0998(6) 0.1064(6) 0.0507(5) 0.0515(4) 0.0201(4)
Sn9 0.0854(5) 0.0949(6) 0.0788(5) 0.0327(4) 0.0398(4) 0.0294(4)
Sn3 0.0504(10) 0.111(3) 0.0622(15) 0.0371(17) 0.0093(9) -0.0157(15)
Sn4 0.0631(11) 0.072(2) 0.113(3) 0.0342(15) 0.0400(12) 0.0104(12)
Sn6 0.0910(17) 0.149(3) 0.0624(12) 0.0290(16) 0.0276(10) -0.0104(17)
Sn7 0.0453(12) 0.137(3) 0.097(2) 0.0666(18) 0.0023(10) -0.0117(13)
Sn3A 0.077(3) 0.043(2) 0.058(3) 0.0099(14) 0.042(3) 0.0092(19)
Sn4A 0.133(7) 0.065(4) 0.084(3) 0.034(3) 0.078(4) 0.057(4)
Sn6A 0.067(2) 0.048(2) 0.085(3) 0.0055(13) 0.061(2) 0.0137(13)
Sn7A 0.073(3) 0.062(2) 0.066(2) 0.0365(16) 0.047(3) 0.037(2)
Zn1 0.0815(9) 0.1212(12) 0.0908(10) 0.0469(9) 0.0282(8) -0.0103(8)
C1 0.103(9) 0.096(9) 0.097(9) 0.046(7) 0.040(8) 0.003(7)
C2 0.167(15) 0.086(9) 0.101(10) 0.007(8) 0.061(10) -0.027(10)
C3 0.26(2) 0.097(11) 0.112(12) -0.002(10) 0.101(14) -0.046(13)
C4 0.152(15) 0.082(10) 0.133(14) -0.015(9) 0.054(12) -0.016(10)
C5 0.139(13) 0.098(10) 0.107(11) 0.029(9) 0.043(10) 0.006(10)
C6 0.111(11) 0.102(10) 0.097(10) 0.028(8) 0.023(8) -0.023(8)
C9 0.27(3) 0.29(3) 0.094(12) 0.053(15) 0.032(15) -0.17(3)
C7 0.28(3) 0.112(13) 0.133(14) 0.001(11) 0.116(16) -0.075(15)
C8 0.34(3) 0.112(14) 0.162(19) -0.041(13) 0.11(2) -0.074(18)
K1 0.0448(10) 0.0727(13) 0.0494(10) 0.0074(9) 0.0097(8) -0.0036(9)
O11 0.060(4) 0.079(5) 0.076(4) 0.002(4) 0.023(3) -0.004(3)
O12 0.050(4) 0.103(6) 0.063(4) 0.001(4) 0.015(3) 0.001(4)
O13 0.052(4) 0.102(6) 0.068(4) 0.009(4) 0.005(3) -0.009(4)
O14 0.076(5) 0.100(6) 0.071(5) -0.032(4) 0.024(4) -0.021(4)
O15 0.068(5) 0.117(7) 0.074(5) -0.013(5) 0.030(4) 0.005(4)
O16 0.090(5) 0.099(6) 0.064(4) 0.027(4) 0.041(4) 0.012(4)
N11 0.060(5) 0.080(6) 0.092(6) -0.002(5) 0.026(5) 0.005(4)
N12 0.096(7) 0.078(6) 0.076(6) 0.001(5) 0.032(5) 0.019(5)
C101 0.094(9) 0.066(7) 0.102(9) -0.013(6) 0.021(7) 0.004(6)
C102 0.079(8) 0.076(8) 0.094(8) -0.005(6) 0.024(6) -0.007(6)
C103 0.059(6) 0.101(9) 0.085(7) -0.005(7) 0.032(6) -0.022(6)
C104 0.046(5) 0.119(10) 0.069(6) -0.008(6) 0.020(5) 0.002(6)
C105 0.083(8) 0.119(11) 0.087(9) 0.002(8) 0.009(7) 0.030(8)
C106 0.090(9) 0.095(9) 0.091(8) -0.012(7) 0.036(7) 0.021(7)
C107 0.069(7) 0.095(9) 0.106(10) 0.007(7) 0.003(7) 0.010(7)
C108 0.061(7) 0.095(9) 0.110(10) 0.021(7) 0.010(6) 0.013(6)
C109 0.060(6) 0.124(10) 0.050(5) -0.013(6) 0.012(5) -0.008(7)
C110 0.093(9) 0.144(12) 0.057(7) -0.032(7) 0.017(6) -0.040(9)
C111 0.097(10) 0.094(10) 0.124(12) -0.044(9) 0.044(9) -0.003(8)
C112 0.128(13) 0.076(9) 0.172(16) -0.001(10) 0.090(12) 0.002(9)
C113 0.085(9) 0.117(11) 0.142(13) -0.006(10) 0.067(9) 0.019(8)
C114 0.087(9) 0.132(13) 0.116(12) -0.045(10) 0.052(8) 0.002(8)
C115 0.077(8) 0.166(15) 0.071(8) -0.035(9) 0.038(6) -0.005(8)
C116 0.083(8) 0.154(14) 0.060(7) 0.012(8) 0.035(6) -0.013(8)
C117 0.24(2) 0.108(12) 0.141(14) 0.057(11) 0.124(15) 0.033(13)
C118 0.24(2) 0.139(14) 0.115(12) 0.070(11) 0.104(14) 0.104(14)
K2 0.115(2) 0.0748(15) 0.0624(13) 0.0063(11) 0.0370(13) -0.0095(14)
O21 0.178(10) 0.109(7) 0.058(5) 0.010(5) 0.032(6) -0.003(7)
O22 0.153(10) 0.146(9) 0.098(7) -0.019(7) 0.065(7) -0.012(8)
O23 0.144(9) 0.128(9) 0.110(8) 0.018(7) 0.052(7) -0.017(7)
O24 0.195(14) 0.141(11) 0.167(12) 0.030(9) 0.078(11) -0.011(10)
O25 0.272(18) 0.133(10) 0.102(8) -0.018(8) 0.079(10) -0.049(12)
O26 0.233(16) 0.278(19) 0.085(7) -0.036(10) 0.066(9) -0.135(15)
N21 0.189(16) 0.109(10) 0.139(12) 0.025(10) 0.075(12) 0.024(10)
N22 0.165(16) 0.158(15) 0.160(15) -0.005(13) 0.045(13) 0.012(12)
C201 0.30(3) 0.110(13) 0.120(14) 0.044(12) 0.093(17) 0.052(16)
C202 0.24(3) 0.163(19) 0.115(14) 0.068(15) 0.049(16) 0.051(19)
C203 0.25(3) 0.138(15) 0.069(9) -0.003(9) 0.063(13) -0.031(16)
C204 0.149(16) 0.21(2) 0.079(10) 0.007(12) 0.067(11) 0.005(15)
C205 0.16(2) 0.23(3) 0.146(18) -0.053(18) 0.088(16) 0.005(19)
C206 0.24(3) 0.19(2) 0.143(19) -0.028(18) 0.061(19) 0.06(2)
C207 0.160(18) 0.162(18) 0.24(3) 0.087(18) 0.120(18) 0.048(15)
C208 0.31(3) 0.134(15) 0.112(13) 0.011(12) 0.088(16) 0.063(18)
C209 0.135(14) 0.133(13) 0.096(10) 0.028(10) 0.040(10) -0.039(11)
C210 0.107(14) 0.22(2) 0.168(19) -0.049(17) 0.033(13) -0.083(16)
C211 0.213(18) 0.118(13) 0.225(17) 0.009(13) 0.051(15) 0.027(13)
C212 0.173(18) 0.110(12) 0.151(15) 0.042(12) 0.048(14) 0.030(12)
C213 0.136(14) 0.093(10) 0.132(13) 0.000(10) 0.060(11) -0.003(10)
C214 0.30(3) 0.086(11) 0.147(16) 0.035(11) 0.072(18) 0.028(16)
C215 0.20(2) 0.18(2) 0.108(13) -0.045(14) 0.046(14) -0.096(19)
C216 0.141(12) 0.144(13) 0.121(11) -0.035(11) 0.047(10) -0.020(11)
C217 0.37(3) 0.23(2) 0.112(14) 0.077(16) 0.079(18) 0.20(2)
C218 0.118(16) 0.25(3) 0.29(3) -0.17(3) -0.016(18) 0.018(18)
K3 0.0473(11) 0.0871(15) 0.0606(12) 0.0067(11) 0.0154(9) 0.0045(10)
O31 0.089(6) 0.095(6) 0.095(6) 0.019(5) 0.013(5) -0.008(5)
O32 0.085(5) 0.113(7) 0.072(5) 0.023(5) 0.022(4) -0.011(5)
O33 0.054(4) 0.112(6) 0.065(4) 0.005(4) 0.007(3) -0.012(4)
O34 0.064(4) 0.093(5) 0.061(4) 0.014(4) 0.022(3) 0.031(4)
O35 0.105(6) 0.088(5) 0.085(5) -0.013(4) 0.045(5) 0.003(5)
O36 0.059(4) 0.080(5) 0.089(5) 0.007(4) 0.038(4) 0.018(4)
N31 0.110(8) 0.083(7) 0.094(7) -0.012(6) 0.024(7) -0.022(6)
N32 0.057(5) 0.082(6) 0.062(5) 0.003(4) 0.015(4) 0.011(4)
C301 0.158(16) 0.117(12) 0.125(13) 0.012(10) 0.034(12) -0.070(11)
C302 0.174(17) 0.102(12) 0.122(13) 0.032(10) 0.036(12) -0.040(12)
C303 0.112(11) 0.106(11) 0.099(10) 0.038(9) 0.015(9) 0.019(9)
C304 0.104(10) 0.107(11) 0.094(9) 0.043(9) 0.021(8) 0.022(8)
C305 0.079(8) 0.128(11) 0.062(7) 0.017(7) 0.025(6) 0.011(7)
C306 0.062(6) 0.122(10) 0.063(6) -0.011(6) 0.012(5) 0.001(6)
C307 0.087(9) 0.122(11) 0.075(8) 0.001(8) -0.010(7) -0.035(8)
C308 0.071(8) 0.129(12) 0.082(8) -0.002(8) 0.006(6) -0.009(8)
C309 0.090(9) 0.128(11) 0.057(6) 0.016(7) 0.019(6) 0.062(9)
C310 0.065(7) 0.103(9) 0.069(7) 0.016(6) 0.022(5) 0.025(6)
C311 0.092(8) 0.074(7) 0.082(8) -0.004(6) 0.020(6) 0.018(6)
C312 0.081(8) 0.102(9) 0.071(7) -0.020(6) 0.020(6) 0.001(7)
C313 0.189(18) 0.073(9) 0.090(10) -0.008(7) 0.011(11) -0.037(10)
C314 0.136(13) 0.091(9) 0.083(9) -0.012(7) 0.027(9) 0.004(9)
C315 0.115(11) 0.095(9) 0.105(10) 0.006(8) 0.066(9) 0.035(8)
C316 0.074(8) 0.096(9) 0.153(13) 0.021(9) 0.073(9) 0.022(7)
C317 0.047(6) 0.095(8) 0.101(9) 0.018(7) 0.032(6) 0.009(5)
C318 0.055(6) 0.104(9) 0.075(7) -0.001(6) 0.013(5) -0.010(6)
C1S 0.45(5) 0.21(3) 0.15(2) 0.03(2) -0.02(3) -0.07(3)
C2S 0.15(2) 0.30(4) 0.35(5) 0.24(4) 0.03(3) 0.03(3)
C3S 0.114(14) 0.158(17) 0.142(16) 0.027(13) 0.043(12) -0.020(12)
C4S 0.18(2) 0.127(15) 0.19(2) -0.014(14) 0.107(19) -0.025(14)
C5S 0.47(6) 0.134(18) 0.16(2) 0.076(16) 0.15(3) 0.09(3)
C6S 0.18(3) 0.75(11) 0.092(16) 0.07(3) 0.016(17) -0.04(4)
C7S 0.109(14) 0.22(2) 0.36(4) 0.23(3) 0.124(19) 0.094(15)

loop_
_atom_type_symbol
_atom_type_description
_atom_type_scat_dispersion_real
_atom_type_scat_dispersion_imag
_atom_type_scat_source
C C 0.0030 0.0020 'International Tables Vol C Tables 4.2.6.8 and 6.1.1.4'
H H 0.0000 0.0000 'International Tables Vol C Tables 4.2.6.8 and 6.1.1.4'
K K 0.2010 0.2490 'International Tables Vol C Tables 4.2.6.8 and 6.1.1.4'
N N 0.0060 0.0030 'International Tables Vol C Tables 4.2.6.8 and 6.1.1.4'
O O 0.0110 0.0060 'International Tables Vol C Tables 4.2.6.8 and 6.1.1.4'
Sn Sn -0.6540 1.4250 'International Tables Vol C Tables 4.2.6.8 and 6.1.1.4'
Zn Zn 0.2840 1.4300 'International Tables Vol C Tables 4.2.6.8 and 6.1.1.4'

loop_
_geom_angle_atom_site_label_1
_geom_angle_atom_site_label_2
_geom_angle_atom_site_label_3
_geom_angle
_geom_angle_site_symmetry_1
_geom_angle_site_symmetry_3
_geom_angle_publ_flag
Sn2 Sn1 Sn5 61.81(3) . . ?
Sn2 Sn1 Sn3 68.34(14) . . ?
Sn5 Sn1 Sn3 96.99(11) . . ?
Sn2 Sn1 Sn4 97.79(12) . . ?
Sn5 Sn1 Sn4 67.43(9) . . ?
Sn3 Sn1 Sn4 58.92(11) . . ?
Sn2 Sn1 Sn3A 61.23(11) . . ?
Sn5 Sn1 Sn3A 91.39(15) . . ?
Sn3 Sn1 Sn3A 7.37(17) . . ?
Sn4 Sn1 Sn3A 60.37(19) . . ?
Sn2 Sn1 Sn4A 90.60(18) . . ?
Sn5 Sn1 Sn4A 63.50(18) . . ?
Sn3 Sn1 Sn4A 55.35(17) . . ?
Sn4 Sn1 Sn4A 7.2(2) . . ?
Sn3A Sn1 Sn4A 55.9(2) . . ?
Sn1 Sn2 Sn9 113.74(3) . . ?
Sn1 Sn2 Sn5 59.29(3) . . ?
Sn9 Sn2 Sn5 58.71(3) . . ?
Sn1 Sn2 Sn6 108.32(15) . . ?
Sn9 Sn2 Sn6 61.35(9) . . ?
Sn5 Sn2 Sn6 98.37(9) . . ?
Sn1 Sn2 Sn3A 63.35(13) . . ?
Sn9 Sn2 Sn3A 97.18(17) . . ?
Sn5 Sn2 Sn3A 91.22(14) . . ?
Sn6 Sn2 Sn3A 49.01(15) . . ?
Sn1 Sn2 Sn6A 115.46(8) . . ?
Sn9 Sn2 Sn6A 58.61(11) . . ?
Sn5 Sn2 Sn6A 101.12(10) . . ?
Sn6 Sn2 Sn6A 7.20(17) . . ?
Sn3A Sn2 Sn6A 55.91(16) . . ?
Sn1 Sn2 Sn3 56.34(11) . . ?
Sn9 Sn2 Sn3 101.55(8) . . ?
Sn5 Sn2 Sn3 88.60(8) . . ?
Sn6 Sn2 Sn3 56.14(10) . . ?
Sn3A Sn2 Sn3 7.26(16) . . ?
Sn6A Sn2 Sn3 63.09(13) . . ?
Sn1 Sn5 Sn9 114.94(3) . . ?
Sn1 Sn5 Sn2 58.90(3) . . ?
Sn9 Sn5 Sn2 60.41(3) . . ?
Sn1 Sn5 Sn8 110.53(3) . . ?
Sn9 Sn5 Sn8 60.86(3) . . ?
Sn2 Sn5 Sn8 100.46(3) . . ?
Sn1 Sn5 Sn4A 63.2(2) . . ?
Sn9 Sn5 Sn4A 95.0(2) . . ?
Sn2 Sn5 Sn4A 88.97(14) . . ?
Sn8 Sn5 Sn4A 49.8(2) . . ?
Sn1 Sn5 Sn4 58.29(7) . . ?
Sn9 Sn5 Sn4 102.28(11) . . ?
Sn2 Sn5 Sn4 90.70(8) . . ?
Sn8 Sn5 Sn4 56.65(9) . . ?
Sn4A Sn5 Sn4 7.6(2) . . ?
Sn4A Sn8 Zn1 112.53(19) . . ?
Sn4A Sn8 Sn7 54.7(2) . . ?
Zn1 Sn8 Sn7 63.25(16) . . ?
Sn4A Sn8 Sn7A 61.9(2) . . ?
Zn1 Sn8 Sn7A 55.32(13) . . ?
Sn7 Sn8 Sn7A 7.93(19) . . ?
Sn4A Sn8 Sn4 4.7(3) . . ?
Zn1 Sn8 Sn4 116.95(11) . . ?
Sn7 Sn8 Sn4 59.37(14) . . ?
Sn7A Sn8 Sn4 66.57(17) . . ?
Sn4A Sn8 Sn9 103.5(2) . . ?
Zn1 Sn8 Sn9 60.95(4) . . ?
Sn7 Sn8 Sn9 98.47(11) . . ?
Sn7A Sn8 Sn9 93.67(9) . . ?
Sn4 Sn8 Sn9 104.02(9) . . ?
Sn4A Sn8 Sn5 66.7(2) . . ?
Zn1 Sn8 Sn5 113.13(4) . . ?
Sn7 Sn8 Sn5 106.83(8) . . ?
Sn7A Sn8 Sn5 109.34(15) . . ?
Sn4 Sn8 Sn5 64.07(10) . . ?
Sn9 Sn8 Sn5 55.64(3) . . ?
Sn5 Sn9 Zn1 113.32(5) . . ?
Sn5 Sn9 Sn2 60.88(3) . . ?
Zn1 Sn9 Sn2 112.99(4) . . ?
Sn5 Sn9 Sn6A 106.08(12) . . ?
Zn1 Sn9 Sn6A 55.11(14) . . ?
Sn2 Sn9 Sn6A 63.28(15) . . ?
Sn5 Sn9 Sn6 99.51(14) . . ?
Zn1 Sn9 Sn6 54.55(8) . . ?
Sn2 Sn9 Sn6 60.93(8) . . ?
Sn6A Sn9 Sn6 7.19(16) . . ?
Sn5 Sn9 Sn8 63.50(3) . . ?
Zn1 Sn9 Sn8 53.26(4) . . ?
Sn2 Sn9 Sn8 102.56(4) . . ?
Sn6A Sn9 Sn8 86.73(9) . . ?
Sn6 Sn9 Sn8 80.98(12) . . ?
Sn4A Sn3 Sn1 67.8(2) . . ?
Sn4A Sn3 Sn4 8.6(3) . . ?
Sn1 Sn3 Sn4 62.51(12) . . ?
Sn4A Sn3 Sn6 91.8(2) . . ?
Sn1 Sn3 Sn6 109.53(16) . . ?
Sn4 Sn3 Sn6 99.85(16) . . ?
Sn4A Sn3 Sn7 51.6(2) . . ?
Sn1 Sn3 Sn7 116.21(14) . . ?
Sn4 Sn3 Sn7 59.21(13) . . ?
Sn6 Sn3 Sn7 59.87(12) . . ?
Sn4A Sn3 Sn7A 57.0(3) . . ?
Sn1 Sn3 Sn7A 119.20(17) . . ?
Sn4 Sn3 Sn7A 64.91(15) . . ?
Sn6 Sn3 Sn7A 53.30(17) . . ?
Sn7 Sn3 Sn7A 6.96(16) . . ?
Sn4A Sn3 Sn2 90.3(2) . . ?
Sn1 Sn3 Sn2 55.33(8) . . ?
Sn4 Sn3 Sn2 92.08(14) . . ?
Sn6 Sn3 Sn2 58.45(10) . . ?
Sn7 Sn3 Sn2 103.23(13) . . ?
Sn7A Sn3 Sn2 99.62(18) . . ?
Sn4A Sn3 Sn6A 93.5(2) . . ?
Sn1 Sn3 Sn6A 108.1(2) . . ?
Sn4 Sn3 Sn6A 101.51(16) . . ?
Sn6 Sn3 Sn6A 2.86(18) . . ?
Sn7 Sn3 Sn6A 62.70(14) . . ?
Sn7A Sn3 Sn6A 56.15(16) . . ?
Sn2 Sn3 Sn6A 56.25(17) . . ?
Sn3 Sn4 Sn7 63.05(13) . . ?
Sn3 Sn4 Sn1 58.57(11) . . ?
Sn7 Sn4 Sn1 116.13(14) . . ?
Sn3 Sn4 Sn8 100.29(13) . . ?
Sn7 Sn4 Sn8 58.44(11) . . ?
Sn1 Sn4 Sn8 109.26(16) . . ?
Sn3 Sn4 Sn3A 7.77(17) . . ?
Sn7 Sn4 Sn3A 57.61(19) . . ?
Sn1 Sn4 Sn3A 61.4(2) . . ?
Sn8 Sn4 Sn3A 92.53(17) . . ?
Sn3 Sn4 Sn5 88.61(13) . . ?
Sn7 Sn4 Sn5 102.56(14) . . ?
Sn1 Sn4 Sn5 54.28(8) . . ?
Sn8 Sn4 Sn5 59.27(9) . . ?
Sn3A Sn4 Sn5 84.85(18) . . ?
Sn3 Sn4 Sn7A 62.06(15) . . ?
Sn7 Sn4 Sn7A 4.13(17) . . ?
Sn1 Sn4 Sn7A 113.39(19) . . ?
Sn8 Sn4 Sn7A 55.73(14) . . ?
Sn3A Sn4 Sn7A 56.2(2) . . ?
Sn5 Sn4 Sn7A 98.46(17) . . ?
Sn3A Sn6 Zn1 120.0(3) . . ?
Sn3A Sn6 Sn7A 69.0(3) . . ?
Zn1 Sn6 Sn7A 57.08(19) . . ?
Sn3A Sn6 Sn3 1.6(2) . . ?
Zn1 Sn6 Sn3 118.6(2) . . ?
Sn7A Sn6 Sn3 68.2(2) . . ?
Sn3A Sn6 Sn7 62.8(2) . . ?
Zn1 Sn6 Sn7 61.53(17) . . ?
Sn7A Sn6 Sn7 6.8(2) . . ?
Sn3 Sn6 Sn7 61.90(12) . . ?
Sn3A Sn6 Sn2 65.8(2) . . ?
Zn1 Sn6 Sn2 115.56(11) . . ?
Sn7A Sn6 Sn2 116.0(2) . . ?
Sn3 Sn6 Sn2 65.40(14) . . ?
Sn7 Sn6 Sn2 109.80(14) . . ?
Sn3A Sn6 Sn9 107.0(2) . . ?
Zn1 Sn6 Sn9 60.47(8) . . ?
Sn7A Sn6 Sn9 97.79(17) . . ?
Sn3 Sn6 Sn9 105.71(15) . . ?
Sn7 Sn6 Sn9 96.86(12) . . ?
Sn2 Sn6 Sn9 57.72(7) . . ?
Sn4A Sn7 Sn3A 64.9(3) . . ?
Sn4A Sn7 Sn8 57.6(3) . . ?
Sn3A Sn7 Sn8 98.45(19) . . ?
Sn4A Sn7 Zn1 107.0(2) . . ?
Sn3A Sn7 Zn1 102.13(17) . . ?
Sn8 Sn7 Zn1 54.30(9) . . ?
Sn4A Sn7 Sn4 4.6(3) . . ?
Sn3A Sn7 Sn4 63.33(17) . . ?
Sn8 Sn7 Sn4 62.19(14) . . ?
Zn1 Sn7 Sn4 111.46(15) . . ?
Sn4A Sn7 Sn6 96.1(2) . . ?
Sn3A Sn7 Sn6 50.44(15) . . ?
Sn8 Sn7 Sn6 83.68(12) . . ?
Zn1 Sn7 Sn6 54.74(10) . . ?
Sn4 Sn7 Sn6 97.66(14) . . ?
Sn4A Sn7 Sn3 59.8(3) . . ?
Sn3A Sn7 Sn3 7.88(15) . . ?
Sn8 Sn7 Sn3 99.23(13) . . ?
Zn1 Sn7 Sn3 109.02(11) . . ?
Sn4 Sn7 Sn3 57.74(12) . . ?
Sn6 Sn7 Sn3 58.23(10) . . ?
Sn4A Sn7 Sn6A 98.4(3) . . ?
Sn3A Sn7 Sn6A 54.47(16) . . ?
Sn8 Sn7 Sn6A 82.23(16) . . ?
Zn1 Sn7 Sn6A 50.92(15) . . ?
Sn4 Sn7 Sn6A 100.21(18) . . ?
Sn6 Sn7 Sn6A 4.04(19) . . ?
Sn3 Sn7 Sn6A 62.24(15) . . ?
Sn6 Sn3A Sn6A 3.4(2) . . ?
Sn6 Sn3A Sn7 66.8(2) . . ?
Sn6A Sn3A Sn7 70.1(2) . . ?
Sn6 Sn3A Sn4A 98.6(3) . . ?
Sn6A Sn3A Sn4A 100.8(3) . . ?
Sn7 Sn3A Sn4A 52.2(2) . . ?
Sn6 Sn3A Sn7A 59.5(2) . . ?
Sn6A Sn3A Sn7A 62.9(2) . . ?
Sn7 Sn3A Sn7A 7.71(17) . . ?
Sn4A Sn3A Sn7A 58.4(3) . . ?
Sn6 Sn3A Sn2 65.18(16) . . ?
Sn6A Sn3A Sn2 62.72(19) . . ?
Sn7 Sn3A Sn2 112.0(2) . . ?
Sn4A Sn3A Sn2 91.9(3) . . ?
Sn7A Sn3A Sn2 108.9(3) . . ?
Sn6 Sn3A Sn4 106.1(3) . . ?
Sn6A Sn3A Sn4 108.1(3) . . ?
Sn7 Sn3A Sn4 59.1(2) . . ?
Sn4A Sn3A Sn4 7.9(3) . . ?
Sn7A Sn3A Sn4 65.6(2) . . ?
Sn2 Sn3A Sn4 92.6(2) . . ?
Sn6 Sn3A Sn1 115.8(3) . . ?
Sn6A Sn3A Sn1 114.4(3) . . ?
Sn7 Sn3A Sn1 114.6(3) . . ?
Sn4A Sn3A Sn1 63.7(3) . . ?
Sn7A Sn3A Sn1 119.2(3) . . ?
Sn2 Sn3A Sn1 55.42(15) . . ?
Sn4 Sn3A Sn1 58.28(16) . . ?
Sn7 Sn4A Sn8 67.7(3) . . ?
Sn7 Sn4A Sn3 68.6(2) . . ?
Sn8 Sn4A Sn3 111.6(3) . . ?
Sn7 Sn4A Sn7A 5.09(19) . . ?
Sn8 Sn4A Sn7A 64.1(3) . . ?
Sn3 Sn4A Sn7A 67.9(2) . . ?
Sn7 Sn4A Sn3A 62.9(3) . . ?
Sn8 Sn4A Sn3A 103.3(3) . . ?
Sn3 Sn4A Sn3A 8.39(17) . . ?
Sn7A Sn4A Sn3A 61.6(3) . . ?
Sn7 Sn4A Sn1 121.8(3) . . ?
Sn8 Sn4A Sn1 113.9(3) . . ?
Sn3 Sn4A Sn1 56.9(2) . . ?
Sn7A Sn4A Sn1 119.2(3) . . ?
Sn3A Sn4A Sn1 60.4(2) . . ?
Sn7 Sn4A Sn5 113.6(3) . . ?
Sn8 Sn4A Sn5 63.4(2) . . ?
Sn3 Sn4A Sn5 90.9(3) . . ?
Sn7A Sn4A Sn5 108.5(3) . . ?
Sn3A Sn4A Sn5 87.9(3) . . ?
Sn1 Sn4A Sn5 53.26(18) . . ?
Zn1 Sn6A Sn3A 109.0(2) . . ?
Zn1 Sn6A Sn9 61.96(12) . . ?
Sn3A Sn6A Sn9 100.7(3) . . ?
Zn1 Sn6A Sn7A 53.73(17) . . ?
Sn3A Sn6A Sn7A 60.7(2) . . ?
Sn9 Sn6A Sn7A 93.61(18) . . ?
Zn1 Sn6A Sn2 114.5(2) . . ?
Sn3A Sn6A Sn2 61.4(2) . . ?
Sn9 Sn6A Sn2 58.10(14) . . ?
Sn7A Sn6A Sn2 106.3(2) . . ?
Zn1 Sn6A Sn3 108.26(14) . . ?
Sn3A Sn6A Sn3 1.3(2) . . ?
Sn9 Sn6A Sn3 99.49(19) . . ?
Sn7A Sn6A Sn3 60.38(18) . . ?
Sn2 Sn6A Sn3 60.65(15) . . ?
Zn1 Sn6A Sn7 57.35(13) . . ?
Sn3A Sn6A Sn7 55.40(19) . . ?
Sn9 Sn6A Sn7 92.18(14) . . ?
Sn7A Sn6A Sn7 5.8(2) . . ?
Sn2 Sn6A Sn7 100.78(17) . . ?
Sn3 Sn6A Sn7 55.06(14) . . ?
Zn1 Sn7A Sn6 60.68(15) . . ?
Zn1 Sn7A Sn4A 106.6(3) . . ?
Sn6 Sn7A Sn4A 94.1(3) . . ?
Zn1 Sn7A Sn8 56.75(13) . . ?
Sn6 Sn7A Sn8 86.96(18) . . ?
Sn4A Sn7A Sn8 54.0(3) . . ?
Zn1 Sn7A Sn3A 107.4(2) . . ?
Sn6 Sn7A Sn3A 51.49(17) . . ?
Sn4A Sn7A Sn3A 60.0(3) . . ?
Sn8 Sn7A Sn3A 95.3(3) . . ?
Zn1 Sn7A Sn6A 56.22(15) . . ?
Sn6 Sn7A Sn6A 4.9(2) . . ?
Sn4A Sn7A Sn6A 97.4(3) . . ?
Sn8 Sn7A Sn6A 85.97(19) . . ?
Sn3A Sn7A Sn6A 56.4(2) . . ?
Zn1 Sn7A Sn3 113.2(2) . . ?
Sn6 Sn7A Sn3 58.53(17) . . ?
Sn4A Sn7A Sn3 55.1(3) . . ?
Sn8 Sn7A Sn3 95.0(2) . . ?
Sn3A Sn7A Sn3 7.14(15) . . ?
Sn6A Sn7A Sn3 63.5(2) . . ?
Zn1 Sn7A Sn4 110.1(2) . . ?
Sn6 Sn7A Sn4 94.8(2) . . ?
Sn4A Sn7A Sn4 3.7(3) . . ?
Sn8 Sn7A Sn4 57.69(15) . . ?
Sn3A Sn7A Sn4 58.22(19) . . ?
Sn6A Sn7A Sn4 98.4(3) . . ?
Sn3 Sn7A Sn4 53.03(15) . . ?
C1 Zn1 Sn7A 128.1(4) . . ?
C1 Zn1 Sn8 133.0(4) . . ?
Sn7A Zn1 Sn8 67.92(14) . . ?
C1 Zn1 Sn6A 127.2(4) . . ?
Sn7A Zn1 Sn6A 70.04(17) . . ?
Sn8 Zn1 Sn6A 99.53(15) . . ?
C1 Zn1 Sn6 133.2(4) . . ?
Sn7A Zn1 Sn6 62.2(2) . . ?
Sn8 Zn1 Sn6 93.85(13) . . ?
Sn6A Zn1 Sn6 8.14(18) . . ?
C1 Zn1 Sn9 127.6(4) . . ?
Sn7A Zn1 Sn9 104.23(18) . . ?
Sn8 Zn1 Sn9 65.79(4) . . ?
Sn6A Zn1 Sn9 62.93(15) . . ?
Sn6 Zn1 Sn9 64.98(9) . . ?
C1 Zn1 Sn7 131.5(4) . . ?
Sn7A Zn1 Sn7 5.48(19) . . ?
Sn8 Zn1 Sn7 62.45(11) . . ?
Sn6A Zn1 Sn7 71.73(12) . . ?
Sn6 Zn1 Sn7 63.73(14) . . ?
Sn9 Zn1 Sn7 100.91(9) . . ?
C2 C1 C6 110.6(14) . . ?
C2 C1 Zn1 122.2(11) . . ?
C6 C1 Zn1 127.2(10) . . ?
C1 C2 C3 121.8(14) . . ?
C1 C2 C7 116.4(15) . . ?
C3 C2 C7 121.9(13) . . ?
C4 C3 C2 126.4(14) . . ?
C4 C3 H3 116.8 . . ?
C2 C3 H3 116.8 . . ?
C5 C4 C3 111.9(17) . . ?
C5 C4 C8 121.8(17) . . ?
C3 C4 C8 126.2(16) . . ?
C4 C5 C6 121.5(15) . . ?
C4 C5 H5 119.2 . . ?
C6 C5 H5 119.2 . . ?
C1 C6 C5 127.5(13) . . ?
C1 C6 C9 115.0(15) . . ?
C5 C6 C9 117.2(14) . . ?
C6 C9 H9C 109.5 . . ?
C6 C9 H9B 109.5 . . ?
H9C C9 H9B 109.5 . . ?
C6 C9 H9A 109.5 . . ?
H9C C9 H9A 109.5 . . ?
H9B C9 H9A 109.5 . . ?
C2 C7 H7A 109.5 . . ?
C2 C7 H7B 109.5 . . ?
H7A C7 H7B 109.5 . . ?
C2 C7 H7C 109.5 . . ?
H7A C7 H7C 109.5 . . ?
H7B C7 H7C 109.5 . . ?
C4 C8 H8C 109.5 . . ?
C4 C8 H8A 109.5 . . ?
H8C C8 H8A 109.5 . . ?
C4 C8 H8B 109.5 . . ?
H8C C8 H8B 109.5 . . ?
H8A C8 H8B 109.5 . . ?
C103 O11 C102 114.0(9) . . ?
C105 O12 C104 107.6(9) . . ?
C108 O13 C109 107.7(8) . . ?
C111 O14 C110 116.5(10) . . ?
C115 O15 C114 113.9(11) . . ?
C116 O16 C117 110.6(11) . . ?
C113 N11 C107 103.7(10) . . ?
C113 N11 C101 107.0(11) . . ?
C107 N11 C101 115.8(9) . . ?
C106 N12 C118 102.8(12) . . ?
C106 N12 C112 113.4(10) . . ?
C118 N12 C112 114.3(14) . . ?
C102 C101 N11 113.2(10) . . ?
C102 C101 H10A 108.9 . . ?
N11 C101 H10A 108.9 . . ?
C102 C101 H10B 108.9 . . ?
N11 C101 H10B 108.9 . . ?
H10A C101 H10B 107.8 . . ?
C101 C102 O11 111.0(10) . . ?
C101 C102 H10C 109.4 . . ?
O11 C102 H10C 109.4 . . ?
C101 C102 H10D 109.4 . . ?
O11 C102 H10D 109.4 . . ?
H10C C102 H10D 108.0 . . ?
O11 C103 C104 113.9(9) . . ?
O11 C103 H10E 108.8 . . ?
C104 C103 H10E 108.8 . . ?
O11 C103 H10F 108.8 . . ?
C104 C103 H10F 108.8 . . ?
H10E C103 H10F 107.7 . . ?
O12 C104 C103 106.1(8) . . ?
O12 C104 H10G 110.5 . . ?
C103 C104 H10G 110.5 . . ?
O12 C104 H10H 110.5 . . ?
C103 C104 H10H 110.5 . . ?
H10G C104 H10H 108.7 . . ?
O12 C105 C106 104.2(10) . . ?
O12 C105 H10I 110.9 . . ?
C106 C105 H10I 110.9 . . ?
O12 C105 H10J 110.9 . . ?
C106 C105 H10J 110.9 . . ?
H10I C105 H10J 108.9 . . ?
N12 C106 C105 115.9(10) . . ?
N12 C106 H10K 108.3 . . ?
C105 C106 H10K 108.3 . . ?
N12 C106 H10L 108.3 . . ?
C105 C106 H10L 108.3 . . ?
H10K C106 H10L 107.4 . . ?
N11 C107 C108 117.6(11) . . ?
N11 C107 H10M 107.9 . . ?
C108 C107 H10M 107.9 . . ?
N11 C107 H10N 107.9 . . ?
C108 C107 H10N 107.9 . . ?
H10M C107 H10N 107.2 . . ?
O13 C108 C107 104.8(9) . . ?
O13 C108 H10O 110.8 . . ?
C107 C108 H10O 110.8 . . ?
O13 C108 H10P 110.8 . . ?
C107 C108 H10P 110.8 . . ?
H10O C108 H10P 108.9 . . ?
O13 C109 C110 105.0(9) . . ?
O13 C109 H10Q 110.7 . . ?
C110 C109 H10Q 110.7 . . ?
O13 C109 H10R 110.7 . . ?
C110 C109 H10R 110.7 . . ?
H10Q C109 H10R 108.8 . . ?
O14 C110 C109 115.2(9) . . ?
O14 C110 H11A 108.5 . . ?
C109 C110 H11A 108.5 . . ?
O14 C110 H11B 108.5 . . ?
C109 C110 H11B 108.5 . . ?
H11A C110 H11B 107.5 . . ?
O14 C111 C112 112.7(11) . . ?
O14 C111 H11C 109.0 . . ?
C112 C111 H11C 109.0 . . ?
O14 C111 H11D 109.0 . . ?
C112 C111 H11D 109.0 . . ?
H11C C111 H11D 107.8 . . ?
C111 C112 N12 119.1(12) . . ?
C111 C112 H11E 107.6 . . ?
N12 C112 H11E 107.6 . . ?
C111 C112 H11F 107.6 . . ?
N12 C112 H11F 107.6 . . ?
H11E C112 H11F 107.0 . . ?
N11 C113 C114 109.2(11) . . ?
N11 C113 H11G 109.8 . . ?
C114 C113 H11G 109.8 . . ?
N11 C113 H11H 109.8 . . ?
C114 C113 H11H 109.8 . . ?
H11G C113 H11H 108.3 . . ?
O15 C114 C113 111.3(11) . . ?
O15 C114 H11I 109.4 . . ?
C113 C114 H11I 109.4 . . ?
O15 C114 H11J 109.4 . . ?
C113 C114 H11J 109.4 . . ?
H11I C114 H11J 108.0 . . ?
O15 C115 C116 112.6(10) . . ?
O15 C115 H11K 109.1 . . ?
C116 C115 H11K 109.1 . . ?
O15 C115 H11L 109.1 . . ?
C116 C115 H11L 109.1 . . ?
H11K C115 H11L 107.8 . . ?
O16 C116 C115 107.6(11) . . ?
O16 C116 H11M 110.2 . . ?
C115 C116 H11M 110.2 . . ?
O16 C116 H11N 110.2 . . ?
C115 C116 H11N 110.2 . . ?
H11M C116 H11N 108.5 . . ?
O16 C117 C118 111.8(14) . . ?
O16 C117 H11O 109.2 . . ?
C118 C117 H11O 109.2 . . ?
O16 C117 H11P 109.3 . . ?
C118 C117 H11P 109.3 . . ?
H11O C117 H11P 107.9 . . ?
C117 C118 N12 106.9(15) . . ?
C117 C118 H11Q 110.3 . . ?
N12 C118 H11Q 110.3 . . ?
C117 C118 H11R 110.3 . . ?
N12 C118 H11R 110.3 . . ?
H11Q C118 H11R 108.6 . . ?
C203 O21 C202 108.1(17) . . ?
C205 O22 C204 116.8(16) . . ?
C208 O23 C209 116.5(15) . . ?
C210 O24 C211 109(2) . . ?
C215 O25 C214 114.3(18) . . ?
C216 O26 C217 107.6(17) . . ?
C207 N21 C213 115.1(17) . . ?
C207 N21 C201 110(2) . . ?
C213 N21 C201 107.3(15) . . ?
C212 N22 C206 102.7(19) . . ?
C212 N22 C218 103(2) . . ?
C206 N22 C218 120(2) . . ?
C202 C201 N21 109.6(15) . . ?
C202 C201 H20A 109.7 . . ?
N21 C201 H20A 109.7 . . ?
C202 C201 H20B 109.7 . . ?
N21 C201 H20B 109.7 . . ?
H20A C201 H20B 108.2 . . ?
C201 C202 O21 102(2) . . ?
C201 C202 H20C 111.5 . . ?
O21 C202 H20C 111.5 . . ?
C201 C202 H20D 111.5 . . ?
O21 C202 H20D 111.5 . . ?
H20C C202 H20D 109.3 . . ?
O21 C203 C204 103.0(16) . . ?
O21 C203 H20E 111.2 . . ?
C204 C203 H20E 111.2 . . ?
O21 C203 H20F 111.2 . . ?
C204 C203 H20F 111.2 . . ?
H20E C203 H20F 109.1 . . ?
O22 C204 C203 111.4(15) . . ?
O22 C204 H20G 109.3 . . ?
C203 C204 H20G 109.3 . . ?
O22 C204 H20H 109.3 . . ?
C203 C204 H20H 109.3 . . ?
H20G C204 H20H 108.0 . . ?
O22 C205 C206 117.3(18) . . ?
O22 C205 H20I 108.0 . . ?
C206 C205 H20I 108.0 . . ?
O22 C205 H20J 108.0 . . ?
C206 C205 H20J 108.0 . . ?
H20I C205 H20J 107.2 . . ?
N22 C206 C205 108(2) . . ?
N22 C206 H20K 110.2 . . ?
C205 C206 H20K 110.2 . . ?
N22 C206 H20L 110.2 . . ?
C205 C206 H20L 110.2 . . ?
H20K C206 H20L 108.5 . . ?
N21 C207 C208 105(2) . . ?
N21 C207 H20M 110.8 . . ?
C208 C207 H20M 110.8 . . ?
N21 C207 H20N 110.8 . . ?
C208 C207 H20N 110.8 . . ?
H20M C207 H20N 108.8 . . ?
O23 C208 C207 117.0(17) . . ?
O23 C208 H20O 108.1 . . ?
C207 C208 H20O 108.1 . . ?
O23 C208 H20P 108.1 . . ?
C207 C208 H20P 108.1 . . ?
H20O C208 H20P 107.3 . . ?
O23 C209 C210 110.1(16) . . ?
O23 C209 H20Q 109.6 . . ?
C210 C209 H20Q 109.6 . . ?
O23 C209 H20R 109.6 . . ?
C210 C209 H20R 109.6 . . ?
H20Q C209 H20R 108.2 . . ?
O24 C210 C209 112.8(18) . . ?
O24 C210 H21A 109.0 . . ?
C209 C210 H21A 109.0 . . ?
O24 C210 H21B 109.0 . . ?
C209 C210 H21B 109.0 . . ?
H21A C210 H21B 107.8 . . ?
O24 C211 C212 105.0(19) . . ?
O24 C211 H21C 110.7 . . ?
C212 C211 H21C 110.7 . . ?
O24 C211 H21D 110.7 . . ?
C212 C211 H21D 110.7 . . ?
H21C C211 H21D 108.8 . . ?
N22 C212 C211 103.5(17) . . ?
N22 C212 H21E 111.1 . . ?
C211 C212 H21E 111.1 . . ?
N22 C212 H21F 111.1 . . ?
C211 C212 H21F 111.1 . . ?
H21E C212 H21F 109.0 . . ?
N21 C213 C214 120.2(16) . . ?
N21 C213 H21G 107.3 . . ?
C214 C213 H21G 107.3 . . ?
N21 C213 H21H 107.3 . . ?
C214 C213 H21H 107.3 . . ?
H21G C213 H21H 106.9 . . ?
O25 C214 C213 111.8(16) . . ?
O25 C214 H21I 109.3 . . ?
C213 C214 H21I 109.3 . . ?
O25 C214 H21J 109.3 . . ?
C213 C214 H21J 109.3 . . ?
H21I C214 H21J 107.9 . . ?
O25 C215 C216 107.1(17) . . ?
O25 C215 H21K 110.3 . . ?
C216 C215 H21K 110.3 . . ?
O25 C215 H21L 110.3 . . ?
C216 C215 H21L 110.3 . . ?
H21K C215 H21L 108.5 . . ?
O26 C216 C215 109.0(18) . . ?
O26 C216 H21M 109.9 . . ?
C215 C216 H21M 109.9 . . ?
O26 C216 H21N 109.9 . . ?
C215 C216 H21N 109.9 . . ?
H21M C216 H21N 108.3 . . ?
O26 C217 C218 109.0(19) . . ?
O26 C217 H21O 109.9 . . ?
C218 C217 H21O 109.9 . . ?
O26 C217 H21P 109.9 . . ?
C218 C217 H21P 109.9 . . ?
H21O C217 H21P 108.3 . . ?
N22 C218 C217 109(2) . . ?
N22 C218 H21Q 110.0 . . ?
C217 C218 H21Q 110.0 . . ?
N22 C218 H21R 110.0 . . ?
C217 C218 H21R 110.0 . . ?
H21Q C218 H21R 108.3 . . ?
C302 O31 C303 113.5(12) . . ?
C304 O32 C305 115.8(10) . . ?
C309 O33 C308 112.2(10) . . ?
C311 O34 C310 116.1(9) . . ?
C315 O35 C314 119.7(10) . . ?
C316 O36 C317 108.9(9) . . ?
C301 N31 C313 102.9(14) . . ?
C301 N31 C307 109.7(13) . . ?
C313 N31 C307 112.3(12) . . ?
C318 N32 C306 101.5(8) . . ?
C318 N32 C312 109.8(9) . . ?
C306 N32 C312 115.7(9) . . ?
N31 C301 C302 110.0(14) . . ?
N31 C301 H30A 109.7 . . ?
C302 C301 H30A 109.7 . . ?
N31 C301 H30B 109.7 . . ?
C302 C301 H30B 109.7 . . ?
H30A C301 H30B 108.2 . . ?
O31 C302 C301 110.2(13) . . ?
O31 C302 H30C 109.6 . . ?
C301 C302 H30C 109.6 . . ?
O31 C302 H30D 109.6 . . ?
C301 C302 H30D 109.6 . . ?
H30C C302 H30D 108.1 . . ?
C304 C303 O31 111.5(12) . . ?
C304 C303 H30E 109.3 . . ?
O31 C303 H30E 109.3 . . ?
C304 C303 H30F 109.3 . . ?
O31 C303 H30F 109.3 . . ?
H30E C303 H30F 108.0 . . ?
O32 C304 C303 113.5(13) . . ?
O32 C304 H30G 108.9 . . ?
C303 C304 H30G 108.9 . . ?
O32 C304 H30H 108.9 . . ?
C303 C304 H30H 108.9 . . ?
H30G C304 H30H 107.7 . . ?
O32 C305 C306 114.4(9) . . ?
O32 C305 H30I 108.7 . . ?
C306 C305 H30I 108.7 . . ?
O32 C305 H30J 108.7 . . ?
C306 C305 H30J 108.7 . . ?
H30I C305 H30J 107.6 . . ?
C305 C306 N32 106.0(9) . . ?
C305 C306 H30K 110.5 . . ?
N32 C306 H30K 110.5 . . ?
C305 C306 H30L 110.5 . . ?
N32 C306 H30L 110.5 . . ?
H30K C306 H30L 108.7 . . ?
C308 C307 N31 114.2(11) . . ?
C308 C307 H30M 108.7 . . ?
N31 C307 H30M 108.7 . . ?
C308 C307 H30N 108.7 . . ?
N31 C307 H30N 108.7 . . ?
H30M C307 H30N 107.6 . . ?
O33 C308 C307 109.2(11) . . ?
O33 C308 H30O 109.8 . . ?
C307 C308 H30O 109.8 . . ?
O33 C308 H30P 109.8 . . ?
C307 C308 H30P 109.8 . . ?
H30O C308 H30P 108.3 . . ?
O33 C309 C310 112.1(10) . . ?
O33 C309 H30Q 109.2 . . ?
C310 C309 H30Q 109.2 . . ?
O33 C309 H30R 109.2 . . ?
C310 C309 H30R 109.2 . . ?
H30Q C309 H30R 107.9 . . ?
C309 C310 O34 114.1(10) . . ?
C309 C310 H31A 108.7 . . ?
O34 C310 H31A 108.7 . . ?
C309 C310 H31B 108.7 . . ?
O34 C310 H31B 108.7 . . ?
H31A C310 H31B 107.6 . . ?
O34 C311 C312 113.6(10) . . ?
O34 C311 H31C 108.8 . . ?
C312 C311 H31C 108.8 . . ?
O34 C311 H31D 108.8 . . ?
C312 C311 H31D 108.8 . . ?
H31C C311 H31D 107.7 . . ?
N32 C312 C311 117.6(9) . . ?
N32 C312 H31E 107.9 . . ?
C311 C312 H31E 107.9 . . ?
N32 C312 H31F 107.9 . . ?
C311 C312 H31F 107.9 . . ?
H31E C312 H31F 107.2 . . ?
N31 C313 C314 110.5(11) . . ?
N31 C313 H31G 109.5 . . ?
C314 C313 H31G 109.5 . . ?
N31 C313 H31H 109.5 . . ?
C314 C313 H31H 109.5 . . ?
H31G C313 H31H 108.1 . . ?
C313 C314 O35 113.5(11) . . ?
C313 C314 H31I 108.9 . . ?
O35 C314 H31I 108.9 . . ?
C313 C314 H31J 108.9 . . ?
O35 C314 H31J 108.9 . . ?
H31I C314 H31J 107.7 . . ?
O35 C315 C316 116.5(10) . . ?
O35 C315 H31K 108.2 . . ?
C316 C315 H31K 108.2 . . ?
O35 C315 H31L 108.2 . . ?
C316 C315 H31L 108.2 . . ?
H31K C315 H31L 107.3 . . ?
O36 C316 C315 108.1(10) . . ?
O36 C316 H31M 110.1 . . ?
C315 C316 H31M 110.1 . . ?
O36 C316 H31N 110.1 . . ?
C315 C316 H31N 110.1 . . ?
H31M C316 H31N 108.4 . . ?
C318 C317 O36 105.2(8) . . ?
C318 C317 H31O 110.7 . . ?
O36 C317 H31O 110.7 . . ?
C318 C317 H31P 110.7 . . ?
O36 C317 H31P 110.7 . . ?
H31O C317 H31P 108.8 . . ?
N32 C318 C317 110.7(10) . . ?
N32 C318 H31Q 109.5 . . ?
C317 C318 H31Q 109.5 . . ?
N32 C318 H31R 109.5 . . ?
C317 C318 H31R 109.5 . . ?
H31Q C318 H31R 108.1 . . ?
C2S C1S H1T 109.5 . . ?
C2S C1S H3T 109.5 . . ?
H1T C1S H3T 109.5 . . ?
C2S C1S H2T 109.5 . . ?
H1T C1S H2T 109.5 . . ?
H3T C1S H2T 109.5 . . ?
C7S C2S C3S 120.0 . . ?
C7S C2S C1S 121(2) . . ?
C3S C2S C1S 119(2) . . ?
C4S C3S C2S 120.0 . . ?
C4S C3S H3SA 120.0 . . ?
C2S C3S H3SA 120.0 . . ?
C3S C4S C5S 120.0 . . ?
C3S C4S H4S 120.0 . . ?
C5S C4S H4S 120.0 . . ?
C4S C5S C6S 120.0 . . ?
C4S C5S H5S 120.0 . . ?
C6S C5S H5S 120.0 . . ?
C7S C6S C5S 120.0 . . ?
C7S C6S H6S 120.0 . . ?
C5S C6S H6S 120.0 . . ?
C6S C7S C2S 120.0 . . ?
C6S C7S H7S 120.0 . . ?
C2S C7S H7S 120.0 . . ?

loop_
_geom_bond_atom_site_label_1
_geom_bond_atom_site_label_2
_geom_bond_distance
_geom_bond_site_symmetry_2
_geom_bond_publ_flag
Sn1 Sn2 2.9044(15) . ?
Sn1 Sn5 2.9164(13) . ?
Sn1 Sn3 2.939(4) . ?
Sn1 Sn4 3.056(4) . ?
Sn1 Sn3A 3.153(9) . ?
Sn1 Sn4A 3.250(13) . ?
Sn2 Sn9 2.9757(14) . ?
Sn2 Sn5 2.9896(10) . ?
Sn2 Sn6 3.076(4) . ?
Sn2 Sn3A 3.092(8) . ?
Sn2 Sn6A 3.131(8) . ?
Sn2 Sn3 3.282(5) . ?
Sn5 Sn9 2.9244(14) . ?
Sn5 Sn8 3.1703(13) . ?
Sn5 Sn4A 3.257(10) . ?
Sn5 Sn4 3.317(5) . ?
Sn8 Sn4A 2.709(12) . ?
Sn8 Zn1 2.719(2) . ?
Sn8 Sn7 2.968(4) . ?
Sn8 Sn7A 3.012(6) . ?
Sn8 Sn4 3.081(5) . ?
Sn8 Sn9 3.0940(11) . ?
Sn9 Zn1 2.9656(17) . ?
Sn9 Sn6A 2.992(6) . ?
Sn9 Sn6 3.089(4) . ?
Sn3 Sn4A 2.888(10) . ?
Sn3 Sn4 2.950(5) . ?
Sn3 Sn6 2.998(5) . ?
Sn3 Sn7 3.110(5) . ?
Sn3 Sn7A 3.263(9) . ?
Sn3 Sn6A 3.358(8) . ?
Sn4 Sn7 2.997(6) . ?
Sn4 Sn3A 3.123(8) . ?
Sn4 Sn7A 3.345(8) . ?
Sn6 Sn3A 2.558(7) . ?
Sn6 Zn1 2.777(4) . ?
Sn6 Sn7A 2.818(8) . ?
Sn6 Sn7 3.049(4) . ?
Sn7 Sn4A 2.620(10) . ?
Sn7 Sn3A 2.951(10) . ?
Sn7 Zn1 2.989(7) . ?
Sn7 Sn6A 3.371(7) . ?
Sn3A Sn6A 2.917(8) . ?
Sn3A Sn4A 3.002(11) . ?
Sn3A Sn7A 3.052(12) . ?
Sn4A Sn7A 2.954(12) . ?
Sn6A Zn1 2.756(6) . ?
Sn6A Sn7A 3.117(7) . ?
Sn7A Zn1 2.673(7) . ?
Zn1 C1 2.087(16) . ?
C1 C2 1.355(17) . ?
C1 C6 1.370(19) . ?
C2 C3 1.46(2) . ?
C2 C7 1.49(2) . ?
C3 C4 1.36(2) . ?
C3 H3 0.9500 . ?
C4 C5 1.34(2) . ?
C4 C8 1.67(3) . ?
C5 C6 1.44(2) . ?
C5 H5 0.9500 . ?
C6 C9 1.47(2) . ?
C9 H9C 0.9800 . ?
C9 H9B 0.9800 . ?
C9 H9A 0.9800 . ?
C7 H7A 0.9800 . ?
C7 H7B 0.9800 . ?
C7 H7C 0.9800 . ?
C8 H8C 0.9800 . ?
C8 H8A 0.9800 . ?
C8 H8B 0.9800 . ?
O11 C103 1.360(12) . ?
O11 C102 1.443(14) . ?
O12 C105 1.420(14) . ?
O12 C104 1.452(13) . ?
O13 C108 1.419(14) . ?
O13 C109 1.439(13) . ?
O14 C111 1.433(15) . ?
O14 C110 1.454(15) . ?
O15 C115 1.399(16) . ?
O15 C114 1.434(17) . ?
O16 C116 1.317(13) . ?
O16 C117 1.383(17) . ?
N11 C113 1.371(14) . ?
N11 C107 1.530(15) . ?
N11 C101 1.541(15) . ?
N12 C106 1.413(15) . ?
N12 C118 1.434(17) . ?
N12 C112 1.53(2) . ?
C101 C102 1.424(16) . ?
C101 H10A 0.9900 . ?
C101 H10B 0.9900 . ?
C102 H10C 0.9900 . ?
C102 H10D 0.9900 . ?
C103 C104 1.491(16) . ?
C103 H10E 0.9900 . ?
C103 H10F 0.9900 . ?
C104 H10G 0.9900 . ?
C104 H10H 0.9900 . ?
C105 C106 1.549(19) . ?
C105 H10I 0.9900 . ?
C105 H10J 0.9900 . ?
C106 H10K 0.9900 . ?
C106 H10L 0.9900 . ?
C107 C108 1.557(17) . ?
C107 H10M 0.9900 . ?
C107 H10N 0.9900 . ?
C108 H10O 0.9900 . ?
C108 H10P 0.9900 . ?
C109 C110 1.480(18) . ?
C109 H10Q 0.9900 . ?
C109 H10R 0.9900 . ?
C110 H11A 0.9900 . ?
C110 H11B 0.9900 . ?
C111 C112 1.51(2) . ?
C111 H11C 0.9900 . ?
C111 H11D 0.9900 . ?
C112 H11E 0.9900 . ?
C112 H11F 0.9900 . ?
C113 C114 1.55(2) . ?
C113 H11G 0.9900 . ?
C113 H11H 0.9900 . ?
C114 H11I 0.9900 . ?
C114 H11J 0.9900 . ?
C115 C116 1.52(2) . ?
C115 H11K 0.9900 . ?
C115 H11L 0.9900 . ?
C116 H11M 0.9900 . ?
C116 H11N 0.9900 . ?
C117 C118 1.40(2) . ?
C117 H11O 0.9900 . ?
C117 H11P 0.9900 . ?
C118 H11Q 0.9900 . ?
C118 H11R 0.9900 . ?
O21 C203 1.363(18) . ?
O21 C202 1.53(3) . ?
O22 C205 1.40(3) . ?
O22 C204 1.44(2) . ?
O23 C208 1.31(2) . ?
O23 C209 1.418(17) . ?
O24 C210 1.40(2) . ?
O24 C211 1.44(2) . ?
O25 C215 1.39(2) . ?
O25 C214 1.50(2) . ?
O26 C216 1.32(2) . ?
O26 C217 1.44(2) . ?
N21 C207 1.40(2) . ?
N21 C213 1.43(2) . ?
N21 C201 1.47(2) . ?
N22 C212 1.46(2) . ?
N22 C206 1.47(3) . ?
N22 C218 1.48(3) . ?
C201 C202 1.47(3) . ?
C201 H20A 0.9900 . ?
C201 H20B 0.9900 . ?
C202 H20C 0.9900 . ?
C202 H20D 0.9900 . ?
C203 C204 1.48(3) . ?
C203 H20E 0.9900 . ?
C203 H20F 0.9900 . ?
C204 H20G 0.9900 . ?
C204 H20H 0.9900 . ?
C205 C206 1.56(3) . ?
C205 H20I 0.9900 . ?
C205 H20J 0.9900 . ?
C206 H20K 0.9900 . ?
C206 H20L 0.9900 . ?
C207 C208 1.47(3) . ?
C207 H20M 0.9900 . ?
C207 H20N 0.9900 . ?
C208 H20O 0.9900 . ?
C208 H20P 0.9900 . ?
C209 C210 1.45(3) . ?
C209 H20Q 0.9900 . ?
C209 H20R 0.9900 . ?
C210 H21A 0.9900 . ?
C210 H21B 0.9900 . ?
C211 C212 1.64(3) . ?
C211 H21C 0.9900 . ?
C211 H21D 0.9900 . ?
C212 H21E 0.9900 . ?
C212 H21F 0.9900 . ?
C213 C214 1.60(3) . ?
C213 H21G 0.9900 . ?
C213 H21H 0.9900 . ?
C214 H21I 0.9900 . ?
C214 H21J 0.9900 . ?
C215 C216 1.66(3) . ?
C215 H21K 0.9900 . ?
C215 H21L 0.9900 . ?
C216 H21M 0.9900 . ?
C216 H21N 0.9900 . ?
C217 C218 1.51(3) . ?
C217 H21O 0.9900 . ?
C217 H21P 0.9900 . ?
C218 H21Q 0.9900 . ?
C218 H21R 0.9900 . ?
O31 C302 1.403(18) . ?
O31 C303 1.494(16) . ?
O32 C304 1.358(15) . ?
O32 C305 1.463(15) . ?
O33 C309 1.427(14) . ?
O33 C308 1.450(15) . ?
O34 C311 1.471(14) . ?
O34 C310 1.501(12) . ?
O35 C315 1.393(16) . ?
O35 C314 1.508(16) . ?
O36 C316 1.384(14) . ?
O36 C317 1.487(14) . ?
N31 C301 1.391(17) . ?
N31 C313 1.40(2) . ?
N31 C307 1.554(17) . ?
N32 C318 1.411(13) . ?
N32 C306 1.475(13) . ?
N32 C312 1.475(14) . ?
C301 C302 1.56(2) . ?
C301 H30A 0.9900 . ?
C301 H30B 0.9900 . ?
C302 H30C 0.9900 . ?
C302 H30D 0.9900 . ?
C303 C304 1.44(2) . ?
C303 H30E 0.9900 . ?
C303 H30F 0.9900 . ?
C304 H30G 0.9900 . ?
C304 H30H 0.9900 . ?
C305 C306 1.470(16) . ?
C305 H30I 0.9900 . ?
C305 H30J 0.9900 . ?
C306 H30K 0.9900 . ?
C306 H30L 0.9900 . ?
C307 C308 1.461(19) . ?
C307 H30M 0.9900 . ?
C307 H30N 0.9900 . ?
C308 H30O 0.9900 . ?
C308 H30P 0.9900 . ?
C309 C310 1.465(18) . ?
C309 H30Q 0.9900 . ?
C309 H30R 0.9900 . ?
C310 H31A 0.9900 . ?
C310 H31B 0.9900 . ?
C311 C312 1.543(16) . ?
C311 H31C 0.9900 . ?
C311 H31D 0.9900 . ?
C312 H31E 0.9900 . ?
C312 H31F 0.9900 . ?
C313 C314 1.50(2) . ?
C313 H31G 0.9900 . ?
C313 H31H 0.9900 . ?
C314 H31I 0.9900 . ?
C314 H31J 0.9900 . ?
C315 C316 1.57(2) . ?
C315 H31K 0.9900 . ?
C315 H31L 0.9900 . ?
C316 H31M 0.9900 . ?
C316 H31N 0.9900 . ?
C317 C318 1.465(16) . ?
C317 H31O 0.9900 . ?
C317 H31P 0.9900 . ?
C318 H31Q 0.9900 . ?
C318 H31R 0.9900 . ?
C1S C2S 1.66(3) . ?
C1S H1T 0.9800 . ?
C1S H3T 0.9800 . ?
C1S H2T 0.9800 . ?
C2S C7S 1.351 . ?
C2S C3S 1.351 . ?
C3S C4S 1.351 . ?
C3S H3SA 0.9500 . ?
C4S C5S 1.351 . ?
C4S H4S 0.9500 . ?
C5S C6S 1.351 . ?
C5S H5S 0.9500 . ?
C6S C7S 1.351 . ?
C6S H6S 0.9500 . ?
C7S H7S 0.9500 . ?
